data_8103849
loop_
_publ_author_name
'Schilling, G.'
'Meyer, G.'

_publ_section_title
;
 Crystal structure of cesium dibarium pentabromide, Cs Ba2 Br5 and
 didysprosium(II) pentabromide, Li Dy2 Br5
;
_journal_name_full 'Zeitschrift fuer Kristallographie (149,1979-)'
_journal_page_first 255
_journal_page_last 256
_journal_volume 211
_journal_year 1996
_chemical_formula_sum 'Br5 Dy2 Li'
_chemical_name_systematic 'Li Dy2 Br5'
_space_group_IT_number 15
_symmetry_space_group_name_Hall '-C 2yc'
_symmetry_space_group_name_H-M 'C 1 2/c 1'
_cell_angle_alpha 90
_cell_angle_beta 95.65
_cell_angle_gamma 90
_cell_formula_units_Z 4
_cell_length_a 16.434
_cell_length_b 6.958
_cell_length_c 7.686
_cell_volume 874.607
_citation_journal_id_ASTM ZEKRDZ
_cod_data_source_file Schilling_ZEKRDZ_1996_1876.cif
_cod_data_source_block Br5Dy2Li1
_cod_original_cell_volume 874.6073
_cod_original_formula_sum 'Br5 Dy2 Li1'
_cod_database_code 8103849

loop_
_symmetry_equiv_pos_as_xyz
x,y,z
-x,y,-z+1/2
-x,-y,-z
x,-y,z-1/2
x+1/2,y+1/2,z
-x+1/2,y+1/2,-z+1/2
-x+1/2,-y+1/2,-z
x+1/2,-y+1/2,z-1/2

loop_
_atom_site_label
_atom_site_type_symbol
_atom_site_fract_x
_atom_site_fract_y
_atom_site_fract_z
_atom_site_occupancy
_atom_site_U_iso_or_equiv
Br1 Br-1 0 0.0706 0.25 1 0.0
Li1 Li+1 0.25 0.25 0 1 0.0
Br2 Br-1 0.40893 0.1219 0.0727 1 0.0
Dy1 Dy+2 0.39589 0.27515 0.42925 1 0.0
Br3 Br-1 0.2199 0.0713 0.3159 1 0.0
